data_7155292
loop_
_publ_author_name
'Mondal, Pravat'
'Argade, Narshinha P.'

_publ_section_title
;
 Stereoselective synthesis of (-)-desethyleburnamonine, (-)-vindeburnol
 and (-)-3-epitacamonine: observation of a substrate dependent
 diastereoselectivity reversal of an aldol reaction.
;
_journal_issue 44
_journal_name_full 'Organic &amp; biomolecular chemistry'
_journal_page_first 10394
_journal_page_last 10406
_journal_paper_doi 10.1039/c6ob01438k
_journal_volume 14
_journal_year 2016
_chemical_absolute_configuration ad
_chemical_formula_moiety '2(C24 H25 N2 O3 S), H2 O'
_chemical_formula_sum 'C48 H52 N4 O7 S2'
_chemical_formula_weight 861.06
_chemical_name_common Aminoalcohol
_chemical_name_systematic Aminoalcohol
_space_group_crystal_system orthorhombic
_space_group_IT_number 20
_space_group_name_Hall 'C 2c 2'
_space_group_name_H-M_alt 'C 2 2 21'
_symmetry_space_group_name_Hall 'C 2c 2'
_symmetry_space_group_name_H-M 'C 2 2 21'
_atom_sites_solution_hydrogens geom
_atom_sites_solution_primary direct
_atom_sites_solution_secondary difmap
_audit_creation_method SHELXL-97
_audit_update_record
;
2016-09-24 deposited with the CCDC.
2016-10-03 downloaded from the CCDC.
;
_cell_angle_alpha 90.00
_cell_angle_beta 90.00
_cell_angle_gamma 90.00
_cell_formula_units_Z 4
_cell_length_a 14.2702(11)
_cell_length_b 14.2594(7)
_cell_length_c 22.3948(15)
_cell_measurement_reflns_used 6150
_cell_measurement_temperature 298(2)
_cell_measurement_theta_max 29.110
_cell_measurement_theta_min 2.9870
_cell_volume 4557.0(5)
_computing_cell_refinement
;
CrysAlisPro, Agilent Technologies,
Version 1.171.37.35 (release 13-08-2014 CrysAlis171 .NET)
(compiled Aug 13 2014,18:06:01)
;
_computing_data_collection
;
CrysAlisPro, Agilent Technologies,
Version 1.171.37.35 (release 13-08-2014 CrysAlis171 .NET)
(compiled Aug 13 2014,18:06:01)
;
_computing_data_reduction
;
CrysAlisPro, Agilent Technologies,
Version 1.171.37.35 (release 13-08-2014 CrysAlis171 .NET)
(compiled Aug 13 2014,18:06:01)
;
_computing_molecular_graphics
;
O. V. Dolomanov, L. J. Bourhis, R. J. Gildea, J. A. K. Howard and H. Puschmann,
OLEX2: a complete structure solution, refinement and analysis program.
J. Appl. Cryst. (2009). 42, 339-341.
;
_computing_publication_material
;
O. V. Dolomanov, L. J. Bourhis, R. J. Gildea, J. A. K. Howard and H. Puschmann,
OLEX2: a complete structure solution, refinement and analysis program.
J. Appl. Cryst. (2009). 42, 339-341.
;
_computing_structure_refinement
;
SHELX, G.M. Sheldrick, Acta Cryst.
(2008). A64, 112-122
;
_computing_structure_solution
;
SHELX, G.M. Sheldrick, Acta Cryst.
(2008). A64, 112-122
;
_diffrn_ambient_temperature 298(2)
_diffrn_measured_fraction_theta_full 0.9969
_diffrn_measured_fraction_theta_max 0.862
_diffrn_measurement_device_type 'SuperNova, Dual, Cu at zero, Eos'
_diffrn_measurement_method '\w scans'
_diffrn_radiation_monochromator graphite
_diffrn_radiation_source 'fine-focus sealed tube'
_diffrn_radiation_type MoK\a
_diffrn_radiation_wavelength 0.71073
_diffrn_reflns_av_R_equivalents 0.0386
_diffrn_reflns_av_sigmaI/netI 0.0415
_diffrn_reflns_limit_h_max 12
_diffrn_reflns_limit_h_min -19
_diffrn_reflns_limit_k_max 15
_diffrn_reflns_limit_k_min -19
_diffrn_reflns_limit_l_max 20
_diffrn_reflns_limit_l_min -30
_diffrn_reflns_number 10530
_diffrn_reflns_theta_full 26.00
_diffrn_reflns_theta_max 29.11
_diffrn_reflns_theta_min 3.39
_exptl_absorpt_coefficient_mu 0.172
_exptl_absorpt_correction_T_max 0.976
_exptl_absorpt_correction_T_min 0.968
_exptl_absorpt_correction_type multi-scan
_exptl_absorpt_process_details
;
CrysAlisPro, Agilent Technologies,
Version 1.171.37.35 (release 13-08-2014 CrysAlis171 .NET)
(compiled Aug 13 2014,18:06:01)
Empirical absorption correction using spherical harmonics,
 implemented in SCALE3 ABSPACK scaling algorithm.
;
_exptl_crystal_colour colorless
_exptl_crystal_density_diffrn 1.255
_exptl_crystal_density_method 'not measured'
_exptl_crystal_description needl
_exptl_crystal_F_000 1824.0
_exptl_crystal_size_max 0.32
_exptl_crystal_size_mid 0.16
_exptl_crystal_size_min 0.14
_refine_diff_density_max 0.198
_refine_diff_density_min -0.216
_refine_diff_density_rms 0.045
_refine_ls_abs_structure_details 'Flack H D (1983), Acta Cryst. A39, 876-881'
_refine_ls_abs_structure_Flack -0.10(12)
_refine_ls_extinction_method none
_refine_ls_goodness_of_fit_ref 1.038
_refine_ls_hydrogen_treatment mixed
_refine_ls_matrix_type full
_refine_ls_number_parameters 290
_refine_ls_number_reflns 5012
_refine_ls_number_restraints 0
_refine_ls_restrained_S_all 1.038
_refine_ls_R_factor_all 0.0908
_refine_ls_R_factor_gt 0.0626
_refine_ls_shift/su_max 0.000
_refine_ls_shift/su_mean 0.000
_refine_ls_structure_factor_coef Fsqd
_refine_ls_weighting_details 'calc w=1/[\s^2^(Fo^2^)+(0.0999P)^2^+0.3420P] where P=(Fo^2^+2Fc^2^)/3'
_refine_ls_weighting_scheme calc
_refine_ls_wR_factor_gt 0.1576
_refine_ls_wR_factor_ref 0.1861
_reflns_number_gt 3425
_reflns_number_total 6150
_reflns_threshold_expression >2sigma(I)
_cod_data_source_file c6ob01438k2.cif
_cod_data_source_block aminoalcohol
_cod_depositor_comments 'Adding full bibliography for 7155290--7155292.cif.'
_cod_database_code 7155292

loop_
_symmetry_equiv_pos_as_xyz
'x, y, z'
'-x, -y, z+1/2'
'x, -y, -z'
'-x, y, -z+1/2'
'x+1/2, y+1/2, z'
'-x+1/2, -y+1/2, z+1/2'
'x+1/2, -y+1/2, -z'
'-x+1/2, y+1/2, -z+1/2'

loop_
_atom_site_label
_atom_site_type_symbol
_atom_site_fract_x
_atom_site_fract_y
_atom_site_fract_z
_atom_site_U_iso_or_equiv
_atom_site_adp_type
_atom_site_occupancy
_atom_site_symmetry_multiplicity
_atom_site_calc_flag
_atom_site_refinement_flags
S1 S -0.24194(7) -0.17030(6) -0.13620(4) 0.0778(3) Uani 1 1 d .
C1 C -0.3967(3) -0.0698(2) -0.10196(12) 0.0599(7) Uani 1 1 d .
O2 O -0.2363(2) 0.04414(19) -0.05549(11) 0.0816(7) Uani 1 1 d .
H2 H -0.2182 0.0074 -0.0812 0.122 Uiso 1 1 calc R
N3 N -0.4588(2) 0.0728(2) -0.14225(12) 0.0761(8) Uani 1 1 d .
C4 C -0.3722(2) 0.0267(2) -0.12239(12) 0.0606(7) Uani 1 1 d .
H4 H -0.3304 0.0211 -0.1569 0.073 Uiso 1 1 calc R
O5 O -0.2091(2) -0.08409(19) -0.15980(15) 0.0951(9) Uani 1 1 d .
N6 N -0.3337(2) -0.14437(17) -0.09144(11) 0.0685(7) Uani 1 1 d .
C7 C -0.3213(3) 0.0860(2) -0.07402(13) 0.0643(8) Uani 1 1 d .
H7 H -0.3626 0.0902 -0.0392 0.077 Uiso 1 1 calc R
C8 C -0.3874(3) -0.2192(2) -0.06744(13) 0.0762(11) Uani 1 1 d .
C9 C -0.2763(3) -0.3317(2) -0.19758(16) 0.0748(9) Uani 1 1 d .
H9 H -0.2362 -0.3610 -0.1707 0.090 Uiso 1 1 calc R
C10 C -0.3938(3) -0.2451(3) -0.27754(15) 0.0801(10) Uani 1 1 d .
H10 H -0.4330 -0.2154 -0.3048 0.096 Uiso 1 1 calc R
C11 C -0.2920(2) -0.2375(2) -0.19373(15) 0.0686(9) Uani 1 1 d .
C12 C -0.3203(3) -0.3836(3) -0.24162(15) 0.0749(9) Uani 1 1 d .
H12 H -0.3087 -0.4476 -0.2445 0.090 Uiso 1 1 calc R
C13 C -0.4802(3) -0.1886(3) -0.06201(14) 0.0782(11) Uani 1 1 d .
O14 O -0.1820(2) -0.2291(2) -0.10185(14) 0.1036(10) Uani 1 1 d .
C15 C -0.3814(3) -0.3414(3) -0.28136(13) 0.0736(9) Uani 1 1 d .
C16 C -0.4836(3) -0.0955(2) -0.08392(14) 0.0690(9) Uani 1 1 d .
C17 C -0.3046(3) 0.1846(2) -0.09695(17) 0.0844(12) Uani 1 1 d .
H17A H -0.2787 0.2222 -0.0648 0.101 Uiso 1 1 calc R
H17B H -0.2583 0.1821 -0.1286 0.101 Uiso 1 1 calc R
C18 C -0.3498(3) -0.1924(3) -0.23448(15) 0.0757(10) Uani 1 1 d .
H18 H -0.3585 -0.1278 -0.2327 0.091 Uiso 1 1 calc R
C19 C -0.4406(4) 0.1672(3) -0.16391(16) 0.0942(14) Uani 1 1 d .
H19A H -0.5000 0.1956 -0.1748 0.113 Uiso 1 1 calc R
H19B H -0.4031 0.1628 -0.1999 0.113 Uiso 1 1 calc R
C20 C -0.5337(3) 0.0692(3) -0.09734(16) 0.0824(11) Uani 1 1 d .
H20A H -0.5860 0.1077 -0.1103 0.099 Uiso 1 1 calc R
H20B H -0.5108 0.0941 -0.0598 0.099 Uiso 1 1 calc R
C21 C -0.3908(4) 0.2322(3) -0.12025(18) 0.0910(13) Uani 1 1 d .
H21 H -0.4329 0.2435 -0.0864 0.109 Uiso 1 1 calc R
C22 C -0.3587(4) -0.3083(3) -0.05006(18) 0.1004(15) Uani 1 1 d .
H22 H -0.2972 -0.3289 -0.0536 0.120 Uiso 1 1 calc R
C23 C -0.4312(7) -0.3647(3) -0.0266(2) 0.132(3) Uani 1 1 d .
H23 H -0.4165 -0.4258 -0.0155 0.159 Uiso 1 1 calc R
C25 C -0.5665(3) -0.0309(3) -0.08844(18) 0.0884(11) Uani 1 1 d .
H25A H -0.6037 -0.0350 -0.0523 0.106 Uiso 1 1 calc R
H25B H -0.6057 -0.0496 -0.1218 0.106 Uiso 1 1 calc R
C26 C -0.4343(3) -0.3983(4) -0.32670(16) 0.0953(13) Uani 1 1 d .
H26A H -0.4934 -0.3688 -0.3348 0.143 Uiso 1 1 calc R
H26B H -0.4449 -0.4603 -0.3114 0.143 Uiso 1 1 calc R
H26C H -0.3985 -0.4021 -0.3629 0.143 Uiso 1 1 calc R
C27 C -0.5471(4) -0.2481(4) -0.03630(17) 0.1067(17) Uani 1 1 d .
H27 H -0.6085 -0.2278 -0.0311 0.128 Uiso 1 1 calc R
C28 C -0.5216(6) -0.3354(4) -0.0191(2) 0.128(2) Uani 1 1 d .
H28 H -0.5657 -0.3755 -0.0022 0.154 Uiso 1 1 calc R
C29 C -0.3685(6) 0.3280(4) -0.1496(4) 0.159(3) Uani 1 1 d .
H29 H -0.3343 0.3189 -0.1871 0.191 Uiso 1 1 calc R
O1 O -0.5000 -0.0276(3) -0.2500 0.131(2) Uani 1 2 d SG
H1A H -0.5235 0.0148 -0.2279 0.197 Uiso 0.50 1 d PG
H1B H -0.4996 -0.0089 -0.2860 0.197 Uiso 0.50 1 d PG
C2 C -0.4365(10) 0.3877(9) -0.1569(7) 0.145(5) Uani 0.50 1 d P
H2A H -0.4949 0.4070 -0.1707 0.174 Uiso 0.50 1 calc PR
C3 C -0.3404(16) 0.4012(7) -0.1235(7) 0.169(7) Uani 0.50 1 d P
H3 H -0.2970 0.4358 -0.1017 0.202 Uiso 0.50 1 calc PR

loop_
_atom_site_aniso_label
_atom_site_aniso_U_11
_atom_site_aniso_U_22
_atom_site_aniso_U_33
_atom_site_aniso_U_23
_atom_site_aniso_U_13
_atom_site_aniso_U_12
S1 0.0776(6) 0.0699(5) 0.0859(6) -0.0050(4) -0.0092(5) 0.0112(4)
C1 0.076(2) 0.0596(16) 0.0444(13) -0.0027(12) -0.0082(13) 0.0023(14)
O2 0.0814(18) 0.0946(18) 0.0687(14) -0.0030(12) -0.0042(13) -0.0105(14)
N3 0.107(2) 0.0696(16) 0.0513(14) -0.0015(12) -0.0108(15) 0.0207(16)
C4 0.082(2) 0.0593(16) 0.0405(12) -0.0022(11) 0.0014(13) 0.0060(14)
O5 0.084(2) 0.0771(16) 0.124(2) -0.0038(15) 0.0134(16) -0.0058(13)
N6 0.094(2) 0.0570(14) 0.0544(13) 0.0003(11) -0.0043(13) 0.0022(13)
C7 0.081(2) 0.0642(17) 0.0477(14) -0.0058(13) 0.0095(14) -0.0116(16)
C8 0.124(4) 0.0579(18) 0.0469(15) -0.0014(13) -0.0135(18) -0.014(2)
C9 0.083(2) 0.0689(18) 0.0722(19) 0.0012(16) -0.0056(16) 0.0199(17)
C10 0.089(3) 0.095(3) 0.0562(17) 0.0020(17) 0.0055(17) 0.027(2)
C11 0.072(2) 0.0710(19) 0.0630(18) 0.0016(15) 0.0070(15) 0.0179(15)
C12 0.088(3) 0.0739(19) 0.0628(18) -0.0038(16) 0.0081(17) 0.0111(18)
C13 0.106(3) 0.080(2) 0.0483(15) -0.0069(15) -0.0053(17) -0.025(2)
O14 0.098(2) 0.0936(17) 0.119(2) -0.0169(16) -0.0401(19) 0.0302(16)
C15 0.074(2) 0.096(2) 0.0509(15) -0.0037(16) 0.0114(14) 0.0127(19)
C16 0.079(2) 0.077(2) 0.0516(15) -0.0078(15) -0.0083(15) -0.0075(17)
C17 0.110(3) 0.068(2) 0.075(2) -0.0075(17) 0.026(2) -0.011(2)
C18 0.088(3) 0.075(2) 0.0645(18) 0.0060(16) 0.0032(17) 0.0228(18)
C19 0.150(4) 0.071(2) 0.0613(19) 0.0077(17) 0.004(2) 0.031(2)
C20 0.090(3) 0.088(2) 0.070(2) -0.0111(18) -0.0128(19) 0.022(2)
C21 0.130(4) 0.0607(19) 0.082(2) 0.0043(18) 0.038(3) 0.012(2)
C22 0.169(5) 0.060(2) 0.072(2) 0.0049(17) -0.019(3) -0.007(2)
C23 0.265(9) 0.059(3) 0.073(3) 0.011(2) -0.022(4) -0.035(4)
C25 0.073(3) 0.117(3) 0.074(2) -0.014(2) -0.0080(18) -0.002(2)
C26 0.089(3) 0.133(3) 0.064(2) -0.017(2) 0.0022(19) 0.012(3)
C27 0.145(5) 0.112(4) 0.063(2) -0.009(2) -0.001(2) -0.058(3)
C28 0.214(8) 0.095(4) 0.077(3) 0.003(3) 0.000(4) -0.070(4)
C29 0.213(7) 0.074(3) 0.190(6) 0.034(4) 0.107(6) 0.024(4)
O1 0.230(7) 0.076(2) 0.088(3) 0.000 -0.063(4) 0.000
C2 0.125(9) 0.095(7) 0.214(14) 0.075(9) 0.028(10) 0.035(7)
C3 0.29(2) 0.061(6) 0.153(11) -0.017(6) 0.073(14) -0.029(9)

loop_
_atom_type_symbol
_atom_type_description
_atom_type_scat_dispersion_real
_atom_type_scat_dispersion_imag
_atom_type_scat_source
C C 0.0033 0.0016 'International Tables Vol C Tables 4.2.6.8 and 6.1.1.4'
H H 0.0000 0.0000 'International Tables Vol C Tables 4.2.6.8 and 6.1.1.4'
N N 0.0061 0.0033 'International Tables Vol C Tables 4.2.6.8 and 6.1.1.4'
O O 0.0106 0.0060 'International Tables Vol C Tables 4.2.6.8 and 6.1.1.4'
S S 0.1246 0.1234 'International Tables Vol C Tables 4.2.6.8 and 6.1.1.4'

loop_
_geom_angle_atom_site_label_1
_geom_angle_atom_site_label_2
_geom_angle_atom_site_label_3
_geom_angle
O5 S1 O14 120.9(2)
O5 S1 N6 106.72(15)
O14 S1 N6 105.89(18)
O5 S1 C11 109.48(18)
O14 S1 C11 108.65(17)
N6 S1 C11 103.83(15)
C16 C1 N6 109.3(3)
C16 C1 C4 123.7(3)
N6 C1 C4 126.6(3)
C19 N3 C4 111.4(3)
C19 N3 C20 113.0(3)
C4 N3 C20 112.9(3)
N3 C4 C1 108.0(3)
N3 C4 C7 111.2(3)
C1 C4 C7 113.4(2)
C1 N6 C8 106.5(3)
C1 N6 S1 124.0(2)
C8 N6 S1 118.6(2)
O2 C7 C17 110.8(3)
O2 C7 C4 112.1(3)
C17 C7 C4 110.0(3)
C22 C8 C13 122.6(4)
C22 C8 N6 129.4(5)
C13 C8 N6 108.1(3)
C11 C9 C12 119.8(3)
C18 C10 C15 121.7(3)
C9 C11 C18 120.8(3)
C9 C11 S1 121.1(3)
C18 C11 S1 118.1(3)
C9 C12 C15 120.8(3)
C8 C13 C27 119.5(4)
C8 C13 C16 107.1(3)
C27 C13 C16 133.4(5)
C12 C15 C10 118.1(3)
C12 C15 C26 121.1(4)
C10 C15 C26 120.8(4)
C1 C16 C13 109.0(4)
C1 C16 C25 122.3(3)
C13 C16 C25 128.6(4)
C21 C17 C7 114.1(3)
C10 C18 C11 118.7(3)
N3 C19 C21 115.6(3)
N3 C20 C25 110.4(3)
C17 C21 C19 109.3(3)
C17 C21 C29 112.2(5)
C19 C21 C29 111.2(5)
C8 C22 C23 114.2(6)
C28 C23 C22 124.3(5)
C16 C25 C20 110.1(4)
C28 C27 C13 119.4(6)
C27 C28 C23 120.1(5)
C3 C29 C2 75.8(11)
C3 C29 C21 126.8(9)
C2 C29 C21 118.5(8)
C29 C2 C3 50.9(7)
C29 C3 C2 53.3(9)

loop_
_geom_bond_atom_site_label_1
_geom_bond_atom_site_label_2
_geom_bond_distance
S1 O5 1.418(3)
S1 O14 1.423(3)
S1 N6 1.690(3)
S1 C11 1.757(4)
C1 C16 1.354(5)
C1 N6 1.413(4)
C1 C4 1.492(4)
O2 C7 1.414(5)
N3 C19 1.454(5)
N3 C4 1.469(4)
N3 C20 1.469(5)
C4 C7 1.554(4)
N6 C8 1.419(4)
C7 C17 1.516(5)
C8 C22 1.390(5)
C8 C13 1.400(6)
C9 C11 1.366(5)
C9 C12 1.383(5)
C10 C18 1.375(5)
C10 C15 1.387(6)
C11 C18 1.387(5)
C12 C15 1.383(5)
C13 C27 1.401(6)
C13 C16 1.417(5)
C15 C26 1.503(6)
C16 C25 1.504(6)
C17 C21 1.499(6)
C19 C21 1.523(6)
C20 C25 1.515(6)
C21 C29 1.549(6)
C22 C23 1.412(9)
C23 C28 1.366(9)
C27 C28 1.352(8)
C29 C3 1.261(15)
C29 C2 1.302(12)
C2 C3 1.57(2)

loop_
_geom_torsion_atom_site_label_1
_geom_torsion_atom_site_label_2
_geom_torsion_atom_site_label_3
_geom_torsion_atom_site_label_4
_geom_torsion
C19 N3 C4 C1 -179.0(2)
C20 N3 C4 C1 52.5(3)
C19 N3 C4 C7 55.9(3)
C20 N3 C4 C7 -72.5(4)
C16 C1 C4 N3 -22.6(4)
N6 C1 C4 N3 165.5(3)
C16 C1 C4 C7 101.0(4)
N6 C1 C4 C7 -70.8(4)
C16 C1 N6 C8 1.8(3)
C4 C1 N6 C8 174.7(3)
C16 C1 N6 S1 145.2(2)
C4 C1 N6 S1 -42.0(4)
O5 S1 N6 C1 33.1(3)
O14 S1 N6 C1 163.1(3)
C11 S1 N6 C1 -82.5(3)
O5 S1 N6 C8 172.5(3)
O14 S1 N6 C8 -57.5(3)
C11 S1 N6 C8 56.9(3)
N3 C4 C7 O2 -178.3(2)
C1 C4 C7 O2 59.8(4)
N3 C4 C7 C17 -54.5(4)
C1 C4 C7 C17 -176.4(3)
C1 N6 C8 C22 179.4(3)
S1 N6 C8 C22 33.7(4)
C1 N6 C8 C13 -1.8(3)
S1 N6 C8 C13 -147.5(2)
C12 C9 C11 C18 -1.7(6)
C12 C9 C11 S1 176.9(3)
O5 S1 C11 C9 138.4(3)
O14 S1 C11 C9 4.4(4)
N6 S1 C11 C9 -108.0(3)
O5 S1 C11 C18 -43.0(3)
O14 S1 C11 C18 -177.0(3)
N6 S1 C11 C18 70.6(3)
C11 C9 C12 C15 -1.1(6)
C22 C8 C13 C27 2.2(5)
N6 C8 C13 C27 -176.7(3)
C22 C8 C13 C16 -179.9(3)
N6 C8 C13 C16 1.2(3)
C9 C12 C15 C10 3.0(5)
C9 C12 C15 C26 -175.9(3)
C18 C10 C15 C12 -2.2(5)
C18 C10 C15 C26 176.7(4)
N6 C1 C16 C13 -1.1(3)
C4 C1 C16 C13 -174.2(3)
N6 C1 C16 C25 179.2(3)
C4 C1 C16 C25 6.1(5)
C8 C13 C16 C1 0.0(3)
C27 C13 C16 C1 177.4(4)
C8 C13 C16 C25 179.6(3)
C27 C13 C16 C25 -3.0(6)
O2 C7 C17 C21 177.2(3)
C4 C7 C17 C21 52.7(4)
C15 C10 C18 C11 -0.5(6)
C9 C11 C18 C10 2.5(6)
S1 C11 C18 C10 -176.1(3)
C4 N3 C19 C21 -55.7(4)
C20 N3 C19 C21 72.7(5)
C19 N3 C20 C25 165.4(4)
C4 N3 C20 C25 -67.0(4)
C7 C17 C21 C19 -49.8(4)
C7 C17 C21 C29 -173.6(4)
N3 C19 C21 C17 51.3(5)
N3 C19 C21 C29 175.7(4)
C13 C8 C22 C23 0.0(5)
N6 C8 C22 C23 178.6(3)
C8 C22 C23 C28 -2.2(7)
C1 C16 C25 C20 -16.7(5)
C13 C16 C25 C20 163.7(3)
N3 C20 C25 C16 44.8(4)
C8 C13 C27 C28 -2.4(6)
C16 C13 C27 C28 -179.6(4)
C13 C27 C28 C23 0.4(7)
C22 C23 C28 C27 2.0(9)
C17 C21 C29 C3 -68.3(14)
C19 C21 C29 C3 168.9(14)
C17 C21 C29 C2 -161.6(11)
C19 C21 C29 C2 75.7(12)
C21 C29 C2 C3 124.4(10)
C21 C29 C3 C2 -115.1(12)
